data_2312411
loop_
_publ_author_name
'Shikhaliyev, Namiq Q.'
'&#x130;brahimova, Shafiga A'
'Atakishiyeva, Gulnar T.'
'Ahmedova, Nigar E.'
'Babayeva, Gulnara V.'
'Khrustalev, Victor N.'
'Atio&#x11f;lu, Zeliha'
'Akkurt, Mehmet'
'Bhattarai, Ajaya'

_publ_section_title
;
 Crystal structures and Hirshfeld surface analyses of methyl
 4-{2,2-di-chloro-1-[(<i>E</i>)-phenyl-diazen-yl]eth-enyl}benzoate, methyl
 4-{2,2-di-chloro-1-[(<i>E</i>)-(4-methyl-phen-yl)diazen-yl]ethen-yl}benzoate
 and methyl
 4-{2,2-di-chloro-1-[(<i>E</i>)-(3,4-di-methyl-phen-yl)diazen-yl]ethen-yl}benzoate.
;
_journal_coeditor_code WM5708
_journal_issue 'Pt 2'
_journal_name_full 'Acta crystallographica. Section E, Crystallographic communications'
_journal_page_first 184
_journal_page_last 190
_journal_paper_doi 10.1107/S2056989024000732
_journal_volume 80
_journal_year 2024
_chemical_formula_iupac 'C16 H12 Cl2 N2 O2'
_chemical_formula_moiety 'C16 H12 Cl2 N2 O2'
_chemical_formula_sum 'C16 H12 Cl2 N2 O2'
_chemical_formula_weight 335.18
_chemical_name_systematic
;
Methyl 4-{2,2-dichloro-1-[(<i>E</i>)-phenyldiazenyl]ethenyl}benzoate
;
_space_group_crystal_system monoclinic
_space_group_IT_number 14
_space_group_name_Hall '-P 2ybc'
_space_group_name_H-M_alt 'P 1 21/c 1'
_atom_sites_solution_hydrogens geom
_audit_creation_method SHELXL-2018/3
_cell_angle_alpha 90
_cell_angle_beta 100.1964(9)
_cell_angle_gamma 90
_cell_formula_units_Z 4
_cell_length_a 15.47572(16)
_cell_length_b 4.16896(4)
_cell_length_c 23.2257(2)
_cell_measurement_reflns_used 12282
_cell_measurement_temperature 100(2)
_cell_measurement_theta_max 77.0
_cell_measurement_theta_min 2.9
_cell_volume 1474.80(2)
_computing_cell_refinement
;
CrysAlisPro (Rigaku OD, 2021)
;
_computing_data_collection
;
CrysAlisPro (Rigaku OD, 2021)
;
_computing_data_reduction
;
CrysAlisPro (Rigaku OD, 2021)
;
_computing_molecular_graphics
;
ORTEP-3 for Windows (Farrugia, 2012)
;
_computing_publication_material
;
PLATON (Spek, 2020)
;
_computing_structure_refinement
;
<i>SHELXL</i> (Sheldrick, 2015b)
;
_computing_structure_solution
;
<i>SHELXT</i> (Sheldrick, 2015a)
;
_diffrn_ambient_temperature 100(2)
_diffrn_measured_fraction_theta_full 1.000
_diffrn_measured_fraction_theta_max 0.997
_diffrn_measurement_device_type 'XtaLAB Synergy, Dualflex, HyPix'
_diffrn_measurement_method '\f and \w'
_diffrn_radiation_type CuK\a
_diffrn_radiation_wavelength 1.54184
_diffrn_reflns_av_R_equivalents 0.0603
_diffrn_reflns_av_unetI/netI 0.0374
_diffrn_reflns_limit_h_max 19
_diffrn_reflns_limit_h_min -19
_diffrn_reflns_limit_k_max 5
_diffrn_reflns_limit_k_min -5
_diffrn_reflns_limit_l_max 28
_diffrn_reflns_limit_l_min -29
_diffrn_reflns_number 23940
_diffrn_reflns_theta_full 67.684
_diffrn_reflns_theta_max 77.805
_diffrn_reflns_theta_min 2.901
_diffrn_source 'micro-focus sealed X-ray tube'
_diffrn_standards_decay_% 0
_diffrn_standards_interval_count 0
_diffrn_standards_interval_time 0
_diffrn_standards_number 0
_exptl_absorpt_coefficient_mu 4.036
_exptl_absorpt_correction_T_max 0.600
_exptl_absorpt_correction_T_min 0.404
_exptl_absorpt_correction_type multi-scan
_exptl_absorpt_process_details
;
(CrysAlisPro; Rigaku OD, 2021)
;
_exptl_crystal_colour red
_exptl_crystal_density_diffrn 1.510
_exptl_crystal_description prism
_exptl_crystal_F_000 688
_exptl_crystal_size_max 0.220
_exptl_crystal_size_mid 0.130
_exptl_crystal_size_min 0.110
_refine_diff_density_max 0.462
_refine_diff_density_min -0.316
_refine_ls_extinction_method none
_refine_ls_goodness_of_fit_ref 1.036
_refine_ls_hydrogen_treatment constr
_refine_ls_matrix_type full
_refine_ls_number_parameters 200
_refine_ls_number_reflns 3151
_refine_ls_number_restraints 0
_refine_ls_restrained_S_all 1.036
_refine_ls_R_factor_all 0.0424
_refine_ls_R_factor_gt 0.0383
_refine_ls_shift/su_max 0.001
_refine_ls_shift/su_mean 0.000
_refine_ls_structure_factor_coef Fsqd
_refine_ls_weighting_details 'w=1/[\s^2^(Fo^2^)+(0.0503P)^2^+1.3375P] where P=(Fo^2^+2Fc^2^)/3'
_refine_ls_weighting_scheme calc
_refine_ls_wR_factor_gt 0.0999
_refine_ls_wR_factor_ref 0.1034
_reflns_number_gt 2823
_reflns_number_total 3151
_reflns_threshold_expression 'I > 2\s(I)'
_cod_data_source_file wm5708.cif
_cod_data_source_block I
_cod_original_sg_symbol_H-M 'P 21/c'
_cod_database_code 2312411
_shelx_space_group_comment
;
The symmetry employed for this shelxl refinement is uniquely defined
by the following loop, which should always be used as a source of
symmetry information in preference to the above space-group names.
They are only intended as comments.
;
_shelx_estimated_absorpt_t_min 0.470
_shelx_estimated_absorpt_t_max 0.665

loop_
_space_group_symop_operation_xyz
'x, y, z'
'-x, y+1/2, -z+1/2'
'-x, -y, -z'
'x, -y-1/2, z-1/2'

loop_
_atom_site_type_symbol
_atom_site_label
_atom_site_fract_x
_atom_site_fract_y
_atom_site_fract_z
_atom_site_U_iso_or_equiv
_atom_site_adp_type
_atom_site_calc_flag
_atom_site_occupancy
_atom_site_disorder_assembly
_atom_site_disorder_group
Cl Cl1 0.13479(3) 0.05540(11) 0.40331(2) 0.02247(13) Uani d 1 . .
Cl Cl2 0.27874(3) 0.32473(12) 0.48326(2) 0.02639(14) Uani d 1 . .
O O1 0.01936(9) 0.1723(4) 0.10978(6) 0.0285(3) Uani d 1 . .
O O2 0.14455(9) -0.0786(4) 0.10100(6) 0.0268(3) Uani d 1 . .
N N1 0.34295(10) 0.5658(4) 0.38299(7) 0.0216(3) Uani d 1 . .
N N2 0.38242(10) 0.6368(4) 0.34161(7) 0.0211(3) Uani d 1 . .
C C1 0.26399(11) 0.3911(4) 0.36605(8) 0.0207(4) Uani d 1 . .
C C2 0.22931(12) 0.2761(5) 0.41127(8) 0.0214(4) Uani d 1 . .
C C3 0.22169(11) 0.3354(4) 0.30397(8) 0.0197(4) Uani d 1 . .
C C4 0.26794(11) 0.1764(5) 0.26603(8) 0.0210(4) Uani d 1 . .
H H4 0.327649 0.119411 0.279023 0.025 Uiso calc 1 . .
C C5 0.22744(12) 0.1012(5) 0.20969(8) 0.0220(4) Uani d 1 . .
H H5 0.259087 -0.011130 0.184514 0.026 Uiso calc 1 . .
C C6 0.14025(11) 0.1895(4) 0.18962(8) 0.0203(4) Uani d 1 . .
C C7 0.09485(11) 0.3596(4) 0.22649(8) 0.0215(4) Uani d 1 . .
H H7 0.036219 0.427119 0.212652 0.026 Uiso calc 1 . .
C C8 0.13490(12) 0.4308(5) 0.28326(8) 0.0220(4) Uani d 1 . .
H H8 0.103337 0.544786 0.308278 0.026 Uiso calc 1 . .
C C9 0.09401(12) 0.0996(5) 0.13000(8) 0.0215(4) Uani d 1 . .
C C10 0.10264(14) -0.1883(6) 0.04358(8) 0.0293(4) Uani d 1 . .
H H10A 0.087522 -0.003127 0.017776 0.044 Uiso calc 1 . .
H H10B 0.049121 -0.307201 0.046928 0.044 Uiso calc 1 . .
H H10C 0.142947 -0.328838 0.027228 0.044 Uiso calc 1 . .
C C11 0.46037(11) 0.8199(4) 0.36040(8) 0.0209(4) Uani d 1 . .
C C12 0.51605(12) 0.8486(5) 0.31977(8) 0.0228(4) Uani d 1 . .
H H12 0.500723 0.751252 0.282364 0.027 Uiso calc 1 . .
C C13 0.59408(13) 1.0194(5) 0.33381(9) 0.0255(4) Uani d 1 . .
H H13 0.632190 1.038116 0.306098 0.031 Uiso calc 1 . .
C C14 0.61616(12) 1.1624(5) 0.38829(9) 0.0258(4) Uani d 1 . .
H H14 0.670157 1.274595 0.398327 0.031 Uiso calc 1 . .
C C15 0.55900(13) 1.1414(5) 0.42850(8) 0.0264(4) Uani d 1 . .
H H15 0.573440 1.245282 0.465361 0.032 Uiso calc 1 . .
C C16 0.48136(12) 0.9698(5) 0.41483(8) 0.0233(4) Uani d 1 . .
H H16 0.442743 0.954405 0.442280 0.028 Uiso calc 1 . .

loop_
_atom_site_aniso_label
_atom_site_aniso_U_11
_atom_site_aniso_U_22
_atom_site_aniso_U_33
_atom_site_aniso_U_12
_atom_site_aniso_U_13
_atom_site_aniso_U_23
Cl1 0.0167(2) 0.0264(2) 0.0244(2) -0.00357(16) 0.00406(15) -0.00043(16)
Cl2 0.0217(2) 0.0355(3) 0.0213(2) -0.00499(17) 0.00171(16) -0.00103(17)
O1 0.0183(6) 0.0359(8) 0.0291(7) 0.0048(6) -0.0016(5) -0.0043(6)
O2 0.0193(6) 0.0382(8) 0.0220(6) 0.0047(6) 0.0016(5) -0.0046(6)
N1 0.0162(7) 0.0232(8) 0.0248(7) 0.0001(6) 0.0022(6) 0.0017(6)
N2 0.0153(7) 0.0216(7) 0.0260(8) 0.0007(6) 0.0025(6) 0.0023(6)
C1 0.0152(8) 0.0208(8) 0.0255(9) 0.0019(7) 0.0018(7) -0.0006(7)
C2 0.0163(8) 0.0233(9) 0.0241(9) 0.0006(7) 0.0023(6) -0.0014(7)
C3 0.0163(8) 0.0202(8) 0.0221(9) -0.0004(7) 0.0023(6) 0.0026(7)
C4 0.0142(8) 0.0244(9) 0.0241(9) 0.0035(7) 0.0029(6) 0.0038(7)
C5 0.0166(8) 0.0260(9) 0.0240(9) 0.0034(7) 0.0049(7) 0.0022(7)
C6 0.0159(8) 0.0220(9) 0.0224(8) -0.0002(7) 0.0021(6) 0.0025(7)
C7 0.0140(8) 0.0221(9) 0.0281(9) 0.0019(7) 0.0028(7) 0.0016(7)
C8 0.0153(8) 0.0248(9) 0.0261(9) 0.0004(7) 0.0044(7) -0.0011(7)
C9 0.0175(8) 0.0233(9) 0.0237(9) 0.0013(7) 0.0038(7) 0.0019(7)
C10 0.0264(10) 0.0391(11) 0.0214(9) 0.0002(8) 0.0018(7) -0.0053(8)
C11 0.0140(8) 0.0219(9) 0.0259(9) 0.0017(7) 0.0011(6) 0.0034(7)
C12 0.0205(9) 0.0238(9) 0.0246(9) 0.0002(7) 0.0053(7) 0.0005(7)
C13 0.0195(9) 0.0274(10) 0.0306(10) 0.0009(8) 0.0077(7) 0.0020(8)
C14 0.0155(8) 0.0291(10) 0.0319(10) -0.0030(7) 0.0014(7) 0.0046(8)
C15 0.0233(9) 0.0305(10) 0.0241(9) -0.0045(8) 0.0004(7) 0.0017(8)
C16 0.0189(9) 0.0282(9) 0.0227(9) -0.0010(7) 0.0037(7) 0.0035(7)

loop_
_atom_type_symbol
_atom_type_description
_atom_type_scat_dispersion_real
_atom_type_scat_dispersion_imag
_atom_type_scat_source
C C 0.0181 0.0091 'International Tables Vol C Tables 4.2.6.8 and 6.1.1.4'
H H 0.0000 0.0000 'International Tables Vol C Tables 4.2.6.8 and 6.1.1.4'
Cl Cl 0.3639 0.7018 'International Tables Vol C Tables 4.2.6.8 and 6.1.1.4'
N N 0.0311 0.0180 'International Tables Vol C Tables 4.2.6.8 and 6.1.1.4'
O O 0.0492 0.0322 'International Tables Vol C Tables 4.2.6.8 and 6.1.1.4'

loop_
_geom_angle_atom_site_label_1
_geom_angle_atom_site_label_2
_geom_angle_atom_site_label_3
_geom_angle_site_symmetry_1
_geom_angle_site_symmetry_3
_geom_angle
_geom_angle_publ_flag
C9 O2 C10 . . 115.49(15) ?
N2 N1 C1 . . 114.77(15) ?
N1 N2 C11 . . 112.90(15) ?
C2 C1 N1 . . 114.12(16) ?
C2 C1 C3 . . 121.99(16) ?
N1 C1 C3 . . 123.89(16) ?
C1 C2 Cl1 . . 123.88(14) ?
C1 C2 Cl2 . . 122.96(14) ?
Cl1 C2 Cl2 . . 113.11(11) ?
C4 C3 C8 . . 119.01(16) ?
C4 C3 C1 . . 119.81(16) ?
C8 C3 C1 . . 121.15(16) ?
C5 C4 C3 . . 120.48(16) ?
C5 C4 H4 . . 119.8 ?
C3 C4 H4 . . 119.8 ?
C4 C5 C6 . . 120.35(17) ?
C4 C5 H5 . . 119.8 ?
C6 C5 H5 . . 119.8 ?
C7 C6 C5 . . 119.42(17) ?
C7 C6 C9 . . 119.19(16) ?
C5 C6 C9 . . 121.38(17) ?
C8 C7 C6 . . 120.28(16) ?
C8 C7 H7 . . 119.9 ?
C6 C7 H7 . . 119.9 ?
C7 C8 C3 . . 120.38(17) ?
C7 C8 H8 . . 119.8 ?
C3 C8 H8 . . 119.8 ?
O1 C9 O2 . . 123.12(17) ?
O1 C9 C6 . . 124.62(17) ?
O2 C9 C6 . . 112.26(15) ?
O2 C10 H10A . . 109.5 ?
O2 C10 H10B . . 109.5 ?
H10A C10 H10B . . 109.5 ?
O2 C10 H10C . . 109.5 ?
H10A C10 H10C . . 109.5 ?
H10B C10 H10C . . 109.5 ?
C12 C11 C16 . . 120.20(17) ?
C12 C11 N2 . . 115.44(16) ?
C16 C11 N2 . . 124.36(16) ?
C13 C12 C11 . . 120.10(18) ?
C13 C12 H12 . . 119.9 ?
C11 C12 H12 . . 119.9 ?
C14 C13 C12 . . 119.88(18) ?
C14 C13 H13 . . 120.1 ?
C12 C13 H13 . . 120.1 ?
C13 C14 C15 . . 120.01(18) ?
C13 C14 H14 . . 120.0 ?
C15 C14 H14 . . 120.0 ?
C16 C15 C14 . . 120.30(18) ?
C16 C15 H15 . . 119.8 ?
C14 C15 H15 . . 119.8 ?
C15 C16 C11 . . 119.46(17) ?
C15 C16 H16 . . 120.3 ?
C11 C16 H16 . . 120.3 ?

loop_
_geom_bond_atom_site_label_1
_geom_bond_atom_site_label_2
_geom_bond_site_symmetry_2
_geom_bond_distance
_geom_bond_publ_flag
Cl1 C2 . 1.7102(19) ?
Cl2 C2 . 1.7231(18) ?
O1 C9 . 1.206(2) ?
O2 C9 . 1.343(2) ?
O2 C10 . 1.450(2) ?
N1 N2 . 1.262(2) ?
N1 C1 . 1.417(2) ?
N2 C11 . 1.429(2) ?
C1 C2 . 1.349(3) ?
C1 C3 . 1.492(2) ?
C3 C4 . 1.397(3) ?
C3 C8 . 1.402(2) ?
C4 C5 . 1.383(3) ?
C4 H4 . 0.9500 ?
C5 C6 . 1.397(2) ?
C5 H5 . 0.9500 ?
C6 C7 . 1.394(3) ?
C6 C9 . 1.490(3) ?
C7 C8 . 1.386(3) ?
C7 H7 . 0.9500 ?
C8 H8 . 0.9500 ?
C10 H10A . 0.9800 ?
C10 H10B . 0.9800 ?
C10 H10C . 0.9800 ?
C11 C12 . 1.391(3) ?
C11 C16 . 1.396(3) ?
C12 C13 . 1.390(3) ?
C12 H12 . 0.9500 ?
C13 C14 . 1.386(3) ?
C13 H13 . 0.9500 ?
C14 C15 . 1.398(3) ?
C14 H14 . 0.9500 ?
C15 C16 . 1.386(3) ?
C15 H15 . 0.9500 ?
C16 H16 . 0.9500 ?

loop_
_geom_hbond_atom_site_label_D
_geom_hbond_atom_site_label_H
_geom_hbond_atom_site_label_A
_geom_hbond_site_symmetry_A
_geom_hbond_distance_DH
_geom_hbond_distance_HA
_geom_hbond_distance_DA
_geom_hbond_angle_DHA
_geom_hbond_publ_flag
C4 H4 N2 1_545 0.95 2.54 3.191(3) 126 yes
C5 H5 O2 . 0.95 2.40 2.726(2) 100 no

loop_
_geom_torsion_atom_site_label_1
_geom_torsion_atom_site_label_2
_geom_torsion_atom_site_label_3
_geom_torsion_atom_site_label_4
_geom_torsion_site_symmetry_1
_geom_torsion_site_symmetry_2
_geom_torsion_site_symmetry_3
_geom_torsion_site_symmetry_4
_geom_torsion
_geom_torsion_publ_flag
C1 N1 N2 C11 . . . . 178.44(15) ?
N2 N1 C1 C2 . . . . 170.71(16) ?
N2 N1 C1 C3 . . . . -9.2(3) ?
N1 C1 C2 Cl1 . . . . -179.62(13) ?
C3 C1 C2 Cl1 . . . . 0.3(3) ?
N1 C1 C2 Cl2 . . . . -2.2(2) ?
C3 C1 C2 Cl2 . . . . 177.66(14) ?
C2 C1 C3 C4 . . . . -120.9(2) ?
N1 C1 C3 C4 . . . . 59.0(3) ?
C2 C1 C3 C8 . . . . 57.0(3) ?
N1 C1 C3 C8 . . . . -123.1(2) ?
C8 C3 C4 C5 . . . . -2.9(3) ?
C1 C3 C4 C5 . . . . 175.04(17) ?
C3 C4 C5 C6 . . . . 1.4(3) ?
C4 C5 C6 C7 . . . . 1.2(3) ?
C4 C5 C6 C9 . . . . -177.42(17) ?
C5 C6 C7 C8 . . . . -2.2(3) ?
C9 C6 C7 C8 . . . . 176.44(17) ?
C6 C7 C8 C3 . . . . 0.7(3) ?
C4 C3 C8 C7 . . . . 1.9(3) ?
C1 C3 C8 C7 . . . . -176.03(17) ?
C10 O2 C9 O1 . . . . -1.8(3) ?
C10 O2 C9 C6 . . . . 177.22(16) ?
C7 C6 C9 O1 . . . . 2.5(3) ?
C5 C6 C9 O1 . . . . -178.85(19) ?
C7 C6 C9 O2 . . . . -176.46(17) ?
C5 C6 C9 O2 . . . . 2.2(3) ?
N1 N2 C11 C12 . . . . 167.20(16) ?
N1 N2 C11 C16 . . . . -14.1(3) ?
C16 C11 C12 C13 . . . . 1.8(3) ?
N2 C11 C12 C13 . . . . -179.43(17) ?
C11 C12 C13 C14 . . . . -0.3(3) ?
C12 C13 C14 C15 . . . . -1.6(3) ?
C13 C14 C15 C16 . . . . 2.0(3) ?
C14 C15 C16 C11 . . . . -0.5(3) ?
C12 C11 C16 C15 . . . . -1.4(3) ?
N2 C11 C16 C15 . . . . 179.91(18) ?
